data_2216384
loop_
_publ_author_name
'Zhi-Qiang Shi'
'Ning-Ning Ji'
'Ze-Bao Zheng'
'Ji-Kun Li'

_publ_section_title
;
 2-(1<i>H</i>-Benzotriazol-1-yl)-<i>N</i>'-(propan-2-ylidene)acetohydrazide
;
_journal_coeditor_code CV2334
_journal_issue 12
_journal_name_full 'Acta Crystallographica Section E'
_journal_page_first o4561
_journal_page_last o4561
_journal_paper_doi 10.1107/S1600536807054347
_journal_volume 63
_journal_year 2007
_chemical_formula_iupac 'C11 H13 N5 O'
_chemical_formula_moiety 'C11 H13 N5 O'
_chemical_formula_sum 'C11 H13 N5 O'
_chemical_formula_weight 231.26
_chemical_name_systematic
;
2-(1<i>H</i>-Benzotriazol-1-yl)-<i>N</i>'-(propan-2-ylidene)acetohydrazide
;
_space_group_IT_number 14
_symmetry_cell_setting monoclinic
_symmetry_space_group_name_Hall '-P 2ybc'
_symmetry_space_group_name_H-M 'P 1 21/c 1'
_atom_sites_solution_hydrogens geom
_atom_sites_solution_primary direct
_atom_sites_solution_secondary difmap
_cell_angle_alpha 90.00
_cell_angle_beta 100.737(4)
_cell_angle_gamma 90.00
_cell_formula_units_Z 4
_cell_length_a 10.841(2)
_cell_length_b 13.426(3)
_cell_length_c 8.2811(17)
_cell_measurement_reflns_used 1111
_cell_measurement_temperature 295
_cell_measurement_theta_max 25.713
_cell_measurement_theta_min 2.441
_cell_volume 1184.2(4)
_computing_cell_refinement 'SAINT (Siemens, 1996)'
_computing_data_collection 'SMART (Siemens, 1996)'
_computing_data_reduction 'SAINT (Siemens, 1996)'
_computing_molecular_graphics 'SHELXTL (Sheldrick, 1997b)'
_computing_publication_material 'SHELXTL (Sheldrick, 1997b)'
_computing_structure_refinement 'SHELXL97 (Sheldrick, 1997a)'
_computing_structure_solution 'SHELXS97 (Sheldrick, 1997a)'
_diffrn_ambient_temperature 295
_diffrn_measured_fraction_theta_full 1.000
_diffrn_measured_fraction_theta_max 1.000
_diffrn_measurement_device_type 'Bruker SMART CCD area-detector'
_diffrn_measurement_method '\f and \w'
_diffrn_radiation_monochromator graphite
_diffrn_radiation_source 'fine-focus sealed tube'
_diffrn_radiation_type MoK\a
_diffrn_radiation_wavelength 0.71073
_diffrn_reflns_av_R_equivalents 0.0295
_diffrn_reflns_av_sigmaI/netI 0.0310
_diffrn_reflns_limit_h_max 7
_diffrn_reflns_limit_h_min -12
_diffrn_reflns_limit_k_max 15
_diffrn_reflns_limit_k_min -15
_diffrn_reflns_limit_l_max 9
_diffrn_reflns_limit_l_min -9
_diffrn_reflns_number 6155
_diffrn_reflns_theta_full 25.05
_diffrn_reflns_theta_max 25.05
_diffrn_reflns_theta_min 1.91
_diffrn_standards_decay_% 0
_diffrn_standards_number 0
_exptl_absorpt_coefficient_mu 0.090
_exptl_absorpt_correction_T_max 0.9911
_exptl_absorpt_correction_T_min 0.9867
_exptl_absorpt_correction_type multi-scan
_exptl_absorpt_process_details '(SADABS; Sheldrick, 1996)'
_exptl_crystal_colour colourless
_exptl_crystal_density_diffrn 1.297
_exptl_crystal_density_method 'not measured'
_exptl_crystal_description block
_exptl_crystal_F_000 488
_exptl_crystal_size_max 0.15
_exptl_crystal_size_mid 0.12
_exptl_crystal_size_min 0.10
_refine_diff_density_max 0.183
_refine_diff_density_min -0.188
_refine_ls_extinction_method none
_refine_ls_goodness_of_fit_ref 1.003
_refine_ls_hydrogen_treatment constr
_refine_ls_matrix_type full
_refine_ls_number_parameters 156
_refine_ls_number_reflns 2094
_refine_ls_number_restraints 0
_refine_ls_restrained_S_all 1.003
_refine_ls_R_factor_all 0.0838
_refine_ls_R_factor_gt 0.0505
_refine_ls_shift/su_max 0.002
_refine_ls_shift/su_mean 0.000
_refine_ls_structure_factor_coef Fsqd
_refine_ls_weighting_details 'calc w = 1/[\s^2^(Fo^2^)+(0.1178P)^2^+0.0018P] where P=(Fo^2^+2Fc^2^)/3'
_refine_ls_weighting_scheme calc
_refine_ls_wR_factor_gt 0.1559
_refine_ls_wR_factor_ref 0.1870
_reflns_number_gt 1325
_reflns_number_total 2094
_reflns_threshold_expression I>2\s(I)
_cod_data_source_file cv2334.cif
_cod_data_source_block I
_cod_original_cell_volume 1184.3(4)
_cod_original_sg_symbol_H-M 'P 21/c'
_cod_database_code 2216384
_cod_database_fobs_code 2216384

loop_
_symmetry_equiv_pos_as_xyz
'x, y, z'
'-x, y+1/2, -z+1/2'
'-x, -y, -z'
'x, -y-1/2, z-1/2'

loop_
_atom_site_type_symbol
_atom_site_label
_atom_site_fract_x
_atom_site_fract_y
_atom_site_fract_z
_atom_site_U_iso_or_equiv
_atom_site_adp_type
_atom_site_calc_flag
_atom_site_refinement_flags
_atom_site_occupancy
O O1 0.22589(17) 0.83827(14) 0.08278(19) 0.0729(6) Uani d . 1
N N1 0.40099(19) 0.91461(15) 0.3268(2) 0.0556(6) Uani d . 1
N N2 0.3838(2) 1.01387(19) 0.3451(3) 0.0759(7) Uani d . 1
N N3 0.4713(3) 1.06118(16) 0.2900(3) 0.0789(8) Uani d . 1
N N4 0.05295(19) 0.70349(16) 0.1188(2) 0.0602(6) Uani d . 1
N N5 0.13678(18) 0.74222(15) 0.2524(2) 0.0587(6) Uani d . 1
H H5 0.1346 0.7241 0.3514 0.070 Uiso calc R 1
C C1 -0.1164(3) 0.6016(2) -0.0022(4) 0.0843(10) Uani d . 1
H H1A -0.0926 0.6281 -0.0996 0.126 Uiso calc R 1
H H1B -0.2009 0.6213 0.0016 0.126 Uiso calc R 1
H H1C -0.1113 0.5302 -0.0037 0.126 Uiso calc R 1
C C2 -0.0295(2) 0.6409(2) 0.1464(3) 0.0591(7) Uani d . 1
C C3 -0.0470(3) 0.6041(3) 0.3097(4) 0.0995(12) Uani d . 1
H H3A 0.0069 0.5479 0.3410 0.149 Uiso calc R 1
H H3B -0.1328 0.5844 0.3040 0.149 Uiso calc R 1
H H3C -0.0263 0.6561 0.3898 0.149 Uiso calc R 1
C C4 0.2205(2) 0.80851(19) 0.2198(3) 0.0550(7) Uani d . 1
C C5 0.3128(3) 0.8439(2) 0.3710(3) 0.0744(9) Uani d . 1
H H5A 0.2669 0.8747 0.4478 0.089 Uiso calc R 1
H H5B 0.3581 0.7872 0.4251 0.089 Uiso calc R 1
C C6 0.5010(2) 0.89849(16) 0.2542(3) 0.0471(6) Uani d . 1
C C7 0.5460(2) 0.99256(18) 0.2310(3) 0.0577(7) Uani d . 1
C C8 0.6471(4) 1.0065(3) 0.1553(4) 0.0903(11) Uani d . 1
H H8 0.6770 1.0699 0.1395 0.108 Uiso calc R 1
C C9 0.7013(3) 0.9248(5) 0.1048(4) 0.1078(14) Uani d . 1
H H9 0.7700 0.9321 0.0533 0.129 Uiso calc R 1
C C10 0.6563(4) 0.8293(4) 0.1283(4) 0.1016(13) Uani d . 1
H H10 0.6956 0.7747 0.0906 0.122 Uiso calc R 1
C C11 0.5558(3) 0.8132(2) 0.2054(3) 0.0691(8) Uani d . 1
H H11 0.5269 0.7497 0.2234 0.083 Uiso calc R 1

loop_
_atom_site_aniso_label
_atom_site_aniso_U_11
_atom_site_aniso_U_22
_atom_site_aniso_U_33
_atom_site_aniso_U_12
_atom_site_aniso_U_13
_atom_site_aniso_U_23
O1 0.0772(13) 0.1055(15) 0.0345(10) -0.0323(10) 0.0061(8) 0.0034(8)
N1 0.0561(13) 0.0654(13) 0.0429(11) -0.0076(10) 0.0033(10) -0.0075(9)
N2 0.0823(18) 0.0720(16) 0.0655(15) 0.0156(13) -0.0069(13) -0.0223(12)
N3 0.103(2) 0.0483(13) 0.0728(17) 0.0026(14) -0.0159(15) -0.0053(11)
N4 0.0559(13) 0.0835(14) 0.0378(11) -0.0124(11) 0.0004(9) -0.0005(9)
N5 0.0576(13) 0.0859(15) 0.0309(10) -0.0169(11) 0.0034(9) 0.0024(9)
C1 0.0673(19) 0.112(2) 0.070(2) -0.0265(16) 0.0024(15) -0.0121(15)
C2 0.0534(16) 0.0739(17) 0.0499(15) -0.0065(13) 0.0091(12) -0.0015(12)
C3 0.104(3) 0.132(3) 0.063(2) -0.053(2) 0.0172(18) 0.0070(17)
C4 0.0533(15) 0.0777(16) 0.0343(13) -0.0093(13) 0.0085(11) -0.0025(11)
C5 0.0662(18) 0.114(2) 0.0405(14) -0.0309(16) 0.0047(12) -0.0013(14)
C6 0.0518(14) 0.0485(14) 0.0371(12) -0.0028(11) -0.0020(10) -0.0015(9)
C7 0.0669(17) 0.0536(15) 0.0470(14) -0.0098(13) -0.0037(12) 0.0057(11)
C8 0.088(2) 0.118(3) 0.0598(19) -0.042(2) -0.0013(17) 0.0257(18)
C9 0.069(2) 0.197(5) 0.057(2) -0.012(3) 0.0109(17) 0.002(3)
C10 0.085(3) 0.145(4) 0.068(2) 0.046(2) -0.0028(19) -0.034(2)
C11 0.081(2) 0.0591(16) 0.0598(17) 0.0144(14) -0.0050(15) -0.0113(12)

loop_
_atom_type_symbol
_atom_type_description
_atom_type_scat_dispersion_real
_atom_type_scat_dispersion_imag
_atom_type_scat_source
C C 0.0033 0.0016 'International Tables Vol C Tables 4.2.6.8 and 6.1.1.4'
H H 0.0000 0.0000 'International Tables Vol C Tables 4.2.6.8 and 6.1.1.4'
N N 0.0061 0.0033 'International Tables Vol C Tables 4.2.6.8 and 6.1.1.4'
O O 0.0106 0.0060 'International Tables Vol C Tables 4.2.6.8 and 6.1.1.4'

loop_
_geom_angle_atom_site_label_1
_geom_angle_atom_site_label_2
_geom_angle_atom_site_label_3
_geom_angle
C6 N1 N2 110.2(2)
C6 N1 C5 129.2(2)
N2 N1 C5 120.4(2)
N3 N2 N1 108.5(2)
N2 N3 C7 108.4(2)
C2 N4 N5 118.48(19)
C4 N5 N4 117.10(18)
C4 N5 H5 121.4
N4 N5 H5 121.4
C2 C1 H1A 109.5
C2 C1 H1B 109.5
H1A C1 H1B 109.5
C2 C1 H1C 109.5
H1A C1 H1C 109.5
H1B C1 H1C 109.5
N4 C2 C3 126.5(2)
N4 C2 C1 116.0(2)
C3 C2 C1 117.6(2)
C2 C3 H3A 109.5
C2 C3 H3B 109.5
H3A C3 H3B 109.5
C2 C3 H3C 109.5
H3A C3 H3C 109.5
H3B C3 H3C 109.5
O1 C4 N5 124.1(2)
O1 C4 C5 121.7(2)
N5 C4 C5 114.2(2)
N1 C5 C4 111.2(2)
N1 C5 H5A 109.4
C4 C5 H5A 109.4
N1 C5 H5B 109.4
C4 C5 H5B 109.4
H5A C5 H5B 108.0
N1 C6 C7 104.4(2)
N1 C6 C11 133.3(2)
C7 C6 C11 122.3(3)
C8 C7 N3 130.1(3)
C8 C7 C6 121.4(3)
N3 C7 C6 108.5(2)
C9 C8 C7 117.6(3)
C9 C8 H8 121.2
C7 C8 H8 121.2
C8 C9 C10 121.3(3)
C8 C9 H9 119.4
C10 C9 H9 119.4
C11 C10 C9 122.3(3)
C11 C10 H10 118.9
C9 C10 H10 118.9
C10 C11 C6 115.1(3)
C10 C11 H11 122.4
C6 C11 H11 122.4

loop_
_geom_bond_atom_site_label_1
_geom_bond_atom_site_label_2
_geom_bond_distance
O1 C4 1.215(3)
N1 C6 1.352(3)
N1 N2 1.358(3)
N1 C5 1.441(3)
N2 N3 1.293(3)
N3 C7 1.375(4)
N4 C2 1.278(3)
N4 N5 1.395(3)
N5 C4 1.334(3)
N5 H5 0.8600
C1 C2 1.500(4)
C1 H1A 0.9600
C1 H1B 0.9600
C1 H1C 0.9600
C2 C3 1.485(4)
C3 H3A 0.9600
C3 H3B 0.9600
C3 H3C 0.9600
C4 C5 1.526(3)
C5 H5A 0.9700
C5 H5B 0.9700
C6 C7 1.380(3)
C6 C11 1.384(3)
C7 C8 1.373(4)
C8 C9 1.347(5)
C8 H8 0.9300
C9 C10 1.399(6)
C9 H9 0.9300
C10 C11 1.379(5)
C10 H10 0.9300
C11 H11 0.9300

loop_
_geom_hbond_atom_site_label_D
_geom_hbond_atom_site_label_H
_geom_hbond_atom_site_label_A
_geom_hbond_site_symmetry_A
_geom_hbond_distance_DH
_geom_hbond_distance_HA
_geom_hbond_distance_DA
_geom_hbond_angle_DHA
N5 H5 O1 4_576 0.86 2.16 2.933(2) 150.2

loop_
_geom_torsion_atom_site_label_1
_geom_torsion_atom_site_label_2
_geom_torsion_atom_site_label_3
_geom_torsion_atom_site_label_4
_geom_torsion
C6 N1 N2 N3 -1.5(3)
C5 N1 N2 N3 -177.0(2)
N1 N2 N3 C7 1.3(3)
C2 N4 N5 C4 -179.0(2)
N5 N4 C2 C3 0.3(4)
N5 N4 C2 C1 -179.7(2)
N4 N5 C4 O1 1.7(4)
N4 N5 C4 C5 -177.3(2)
C6 N1 C5 C4 -75.1(3)
N2 N1 C5 C4 99.4(3)
O1 C4 C5 N1 0.5(4)
N5 C4 C5 N1 179.5(2)
N2 N1 C6 C7 1.0(2)
C5 N1 C6 C7 176.0(2)
N2 N1 C6 C11 -178.4(2)
C5 N1 C6 C11 -3.4(4)
N2 N3 C7 C8 177.2(3)
N2 N3 C7 C6 -0.7(3)
N1 C6 C7 C8 -178.3(2)
C11 C6 C7 C8 1.1(4)
N1 C6 C7 N3 -0.2(2)
C11 C6 C7 N3 179.2(2)
N3 C7 C8 C9 -178.0(3)
C6 C7 C8 C9 -0.2(4)
C7 C8 C9 C10 0.1(5)
C8 C9 C10 C11 -0.8(5)
C9 C10 C11 C6 1.5(4)
N1 C6 C11 C10 177.6(2)
C7 C6 C11 C10 -1.6(3)

loop_
_cod_related_entry_id
_cod_related_entry_database
_cod_related_entry_code
1 ChemSpider 21120468
